data_2312322
loop_
_publ_author_name
'Pyrih, Andrii'
'&#x141;api&#x144;ski, Andrzej'
'Zi&#x119;ba, Sylwia'
'Mizera, Adam'
'Lesyk, Roman'
'Gzella, Andrzej K.'
'Jaskolski, Mariusz'

_publ_section_title
;
 Proton tautomerism and stereoisomerism in
 5-[(dimethylamino)methylidene]-4-[3/4-(trifluoromethylphenyl)amino]-1,3-thiazol-2(5H)-ones:
 synthesis, crystal structure and spectroscopic studies.
;
_journal_coeditor_code OJ3012
_journal_issue 11
_journal_name_full 'Acta crystallographica. Section C, Structural chemistry'
_journal_paper_doi 10.1107/S2053229623009087
_journal_volume 79
_journal_year 2023
_chemical_formula_iupac 'C13 H12 F3 N3 O S'
_chemical_formula_moiety 'C13 H12 F3 N3 O S'
_chemical_formula_sum 'C13 H12 F3 N3 O S'
_chemical_formula_weight 315.32
_chemical_melting_point_gt 579
_chemical_melting_point_lt 580
_chemical_name_systematic
5-[(Dimethylamino)methylidene]-4-{[4-(trifluoromethyl)phenyl]amino}-1,3-thiazol-2(5<i>H</i>)-one
_space_group_crystal_system monoclinic
_space_group_IT_number 14
_space_group_name_Hall '-P 2ybc'
_space_group_name_H-M_alt 'P 1 21/c 1'
_atom_sites_solution_hydrogens mixed
_atom_sites_solution_primary direct
_atom_sites_solution_secondary difmap
_audit_creation_method SHELXL-2018/3
_cell_angle_alpha 90
_cell_angle_beta 90.123(4)
_cell_angle_gamma 90
_cell_formula_units_Z 4
_cell_length_a 6.1727(2)
_cell_length_b 27.9473(11)
_cell_length_c 7.6297(3)
_cell_measurement_reflns_used 5336
_cell_measurement_temperature 130(2)
_cell_measurement_theta_max 76.07
_cell_measurement_theta_min 3.10
_cell_volume 1316.20(8)
_computing_cell_refinement
;
CrysAlis PRO (Rigaku OD, 2019)
;
_computing_data_collection
;
CrysAlis PRO (Rigaku OD, 2019)
;
_computing_data_reduction
;
CrysAlis PRO (Rigaku OD, 2019)
;
_computing_molecular_graphics
;
ORTEP-3 for Windows (Farrugia, 2012)
;
_computing_publication_material
;
WinGX (Farrugia, 2012),
OLEX2 (Dolomanov <i>et al.</i>,  2009) and
PLATON (Spek, 2020)
;
_computing_structure_refinement
;
SHELXL2018 (Sheldrick, 2015<i>b</i>)
;
_computing_structure_solution
;
SHELXT2018 (Sheldrick, 2015<i>a</i>)
;
_diffrn_ambient_temperature 130.00(10)
_diffrn_detector_area_resol_mean 10.3991
_diffrn_measured_fraction_theta_full 0.999
_diffrn_measured_fraction_theta_max 0.980
_diffrn_measurement_device_type 'Rigaku OD SuperNova Dual source diffractometer with an Atlas detector'
_diffrn_measurement_method '\w scans'
_diffrn_radiation_type CuK\a
_diffrn_radiation_wavelength 1.54184
_diffrn_reflns_av_R_equivalents 0.0394
_diffrn_reflns_av_unetI/netI 0.0257
_diffrn_reflns_limit_h_max 7
_diffrn_reflns_limit_h_min -7
_diffrn_reflns_limit_k_max 25
_diffrn_reflns_limit_k_min -34
_diffrn_reflns_limit_l_max 9
_diffrn_reflns_limit_l_min -9
_diffrn_reflns_number 13120
_diffrn_reflns_theta_full 67.684
_diffrn_reflns_theta_max 76.329
_diffrn_reflns_theta_min 3.163
_diffrn_source 'sealed X-ray tube'
_exptl_absorpt_coefficient_mu 2.572
_exptl_absorpt_correction_T_max 1.00000
_exptl_absorpt_correction_T_min 0.80652
_exptl_absorpt_correction_type multi-scan
_exptl_absorpt_process_details
;
(CrysAlis PRO; Rigaku OD, 2014)
;
_exptl_crystal_colour Yellow
_exptl_crystal_density_diffrn 1.591
_exptl_crystal_description Lath
_exptl_crystal_F_000 648
_exptl_crystal_size_max 0.25
_exptl_crystal_size_mid 0.07
_exptl_crystal_size_min 0.04
_refine_diff_density_max 0.247
_refine_diff_density_min -0.345
_refine_ls_extinction_method none
_refine_ls_goodness_of_fit_ref 1.080
_refine_ls_hydrogen_treatment mixed
_refine_ls_matrix_type full
_refine_ls_number_parameters 250
_refine_ls_number_reflns 2713
_refine_ls_number_restraints 36
_refine_ls_restrained_S_all 1.074
_refine_ls_R_factor_all 0.0548
_refine_ls_R_factor_gt 0.0528
_refine_ls_shift/su_max 0.000
_refine_ls_shift/su_mean 0.000
_refine_ls_structure_factor_coef Fsqd
_refine_ls_weighting_details 'w=1/[\s^2^(Fo^2^)+(0.0544P)^2^+2.4271P] where P=(Fo^2^+2Fc^2^)/3'
_refine_ls_weighting_scheme calc
_refine_ls_wR_factor_gt 0.1400
_refine_ls_wR_factor_ref 0.1414
_reflns_number_gt 2579
_reflns_number_total 2713
_reflns_threshold_expression 'I > 2\s(I)'
_cod_data_source_file oj3012sup1.cif
_cod_data_source_block 5
_cod_original_cell_volume 1316.20(9)
_cod_original_sg_symbol_H-M 'P 21/c'
_cod_database_code 2312322
_shelx_space_group_comment
;
The symmetry employed for this shelxl refinement is uniquely defined
by the following loop, which should always be used as a source of
symmetry information in preference to the above space-group names.
They are only intended as comments.
;

loop_
_space_group_symop_operation_xyz
'x, y, z'
'-x, y+1/2, -z+1/2'
'-x, -y, -z'
'x, -y-1/2, z-1/2'

loop_
_atom_site_type_symbol
_atom_site_label
_atom_site_fract_x
_atom_site_fract_y
_atom_site_fract_z
_atom_site_U_iso_or_equiv
_atom_site_adp_type
_atom_site_calc_flag
_atom_site_occupancy
_atom_site_disorder_assembly
_atom_site_disorder_group
S S1A 0.67187(14) 0.18698(3) 0.44272(13) 0.0251(2) Uani d 0.926(3) A 1
F F1A 0.2607(6) 0.51506(9) 0.3865(4) 0.0603(9) Uani d 0.926(3) A 1
F F2A 0.2868(10) 0.51156(14) 0.1099(6) 0.0717(12) Uani d 0.926(3) A 1
F F3A -0.0222(5) 0.50445(9) 0.2278(5) 0.0643(10) Uani d 0.926(3) A 1
C C2A 0.7674(5) 0.24607(13) 0.4854(5) 0.0255(7) Uani d 0.926(3) A 1
N N3A 0.6327(5) 0.28075(10) 0.4251(4) 0.0235(6) Uani d 0.926(3) A 1
C C4A 0.4557(6) 0.26179(12) 0.3509(5) 0.0221(7) Uani d 0.926(3) A 1
C C5A 0.4372(5) 0.21052(12) 0.3458(4) 0.0229(7) Uani d 0.926(3) A 1
O O6A 0.9441(4) 0.25245(9) 0.5600(4) 0.0303(6) Uani d 0.926(3) A 1
N N7A 0.2979(5) 0.29056(10) 0.2841(4) 0.0240(6) Uani d 0.926(3) A 1
H H7A 0.199(8) 0.2791(16) 0.239(7) 0.030(12) Uiso d 0.926(3) A 1
C C8A 0.2834(6) 0.34038(12) 0.2798(5) 0.0239(7) Uani d 0.926(3) A 1
C C9A 0.4484(6) 0.37228(13) 0.3288(5) 0.0269(8) Uani d 0.926(3) A 1
H H9A 0.583731 0.360375 0.369147 0.032 Uiso calc 0.926(3) A 1
C C10A 0.4136(6) 0.42106(14) 0.3182(5) 0.0285(8) Uani d 0.926(3) A 1
H H10A 0.524941 0.442519 0.353236 0.034 Uiso calc 0.926(3) A 1
C C11A 0.2172(6) 0.43914(13) 0.2568(5) 0.0279(8) Uani d 0.926(3) A 1
C C12A 0.0533(6) 0.40769(13) 0.2048(6) 0.0296(8) Uani d 0.926(3) A 1
H H12A -0.079312 0.419804 0.159583 0.036 Uiso calc 0.926(3) A 1
C C13A 0.0847(6) 0.35887(14) 0.2194(5) 0.0293(8) Uani d 0.926(3) A 1
H H13A -0.029011 0.337571 0.188318 0.035 Uiso calc 0.926(3) A 1
C C14A 0.1828(7) 0.49197(13) 0.2448(6) 0.0352(9) Uani d 0.926(3) A 1
C C15A 0.2637(6) 0.18626(12) 0.2740(5) 0.0227(7) Uani d 0.926(3) A 1
H H15A 0.148852 0.205875 0.232492 0.027 Uiso calc 0.926(3) A 1
N N16A 0.2337(6) 0.13930(11) 0.2542(8) 0.0265(7) Uani d 0.926(3) A 1
C C17A 0.0324(6) 0.12174(13) 0.1775(5) 0.0291(8) Uani d 0.926(3) A 1
H H17A -0.054153 0.105966 0.268239 0.044 Uiso calc 0.926(3) A 1
H H17B 0.065443 0.098786 0.084213 0.044 Uiso calc 0.926(3) A 1
H H17C -0.049514 0.148654 0.128493 0.044 Uiso calc 0.926(3) A 1
C C18A 0.3893(6) 0.10272(13) 0.3085(6) 0.0324(8) Uani d 0.926(3) A 1
H H18A 0.529192 0.108799 0.252223 0.049 Uiso calc 0.926(3) A 1
H H18B 0.335960 0.071089 0.273688 0.049 Uiso calc 0.926(3) A 1
H H18C 0.407175 0.103758 0.436157 0.049 Uiso calc 0.926(3) A 1
S S1B -0.171(3) 0.1859(5) 0.059(2) 0.057(4) Uiso d 0.074(3) A 2
F F1B 0.158(5) 0.5090(15) 0.374(5) 0.057(4) Uiso d 0.074(3) A 2
F F2B 0.275(9) 0.5183(19) 0.117(4) 0.057(4) Uiso d 0.074(3) A 2
F F3B 0.487(4) 0.4975(13) 0.318(4) 0.057(4) Uiso d 0.074(3) A 2
O O6B -0.443(4) 0.2466(13) -0.069(5) 0.057(4) Uiso d 0.074(3) A 2
N N3B -0.141(5) 0.2796(8) 0.076(5) 0.057(4) Uiso d 0.074(3) A 2
N N7B 0.200(6) 0.2892(8) 0.212(7) 0.057(4) Uiso d 0.074(3) A 2
N N16B 0.255(8) 0.1401(11) 0.254(14) 0.057(4) Uiso d 0.074(3) A 2
C C2B -0.270(3) 0.2445(6) 0.014(3) 0.057(4) Uiso d 0.074(3) A 2
C C4B 0.031(5) 0.2617(12) 0.158(5) 0.057(4) Uiso d 0.074(3) A 2
C C5B 0.057(3) 0.2115(12) 0.166(4) 0.057(4) Uiso d 0.074(3) A 2
C C8B 0.234(6) 0.3382(8) 0.227(5) 0.057(4) Uiso d 0.074(3) A 2
C C9B 0.059(6) 0.3670(10) 0.180(9) 0.057(4) Uiso d 0.074(3) A 2
C C10B 0.077(6) 0.4165(9) 0.191(9) 0.057(4) Uiso d 0.074(3) A 2
C C11B 0.268(6) 0.4372(8) 0.249(7) 0.057(4) Uiso d 0.074(3) A 2
C C12B 0.443(6) 0.4085(9) 0.296(8) 0.057(4) Uiso d 0.074(3) A 2
C C13B 0.425(6) 0.3590(9) 0.285(8) 0.057(4) Uiso d 0.074(3) A 2
C C14B 0.289(5) 0.4903(7) 0.256(4) 0.057(4) Uiso d 0.074(3) A 2
C C15B 0.229(7) 0.1869(12) 0.243(7) 0.057(4) Uiso d 0.074(3) A 2
C C17B 0.457(6) 0.124(2) 0.329(8) 0.057(4) Uiso d 0.074(3) A 2
C C18B 0.097(7) 0.1053(19) 0.194(9) 0.057(4) Uiso d 0.074(3) A 2

loop_
_atom_site_aniso_label
_atom_site_aniso_U_11
_atom_site_aniso_U_22
_atom_site_aniso_U_33
_atom_site_aniso_U_12
_atom_site_aniso_U_13
_atom_site_aniso_U_23
S1A 0.0199(4) 0.0232(4) 0.0321(4) 0.0011(3) -0.0066(4) 0.0000(3)
F1A 0.080(2) 0.0288(12) 0.0720(19) 0.0044(14) -0.0381(18) -0.0151(12)
F2A 0.108(3) 0.0304(16) 0.077(2) 0.0025(18) 0.015(2) 0.0146(15)
F3A 0.0438(15) 0.0262(12) 0.123(3) 0.0097(11) -0.0234(17) -0.0041(15)
C2A 0.0205(16) 0.0251(16) 0.0309(18) -0.0015(14) 0.0011(14) 0.0003(14)
N3A 0.0206(14) 0.0223(13) 0.0277(14) -0.0014(11) -0.0054(12) -0.0010(12)
C4A 0.0182(15) 0.0241(17) 0.0242(16) 0.0005(13) -0.0036(13) -0.0003(13)
C5A 0.0186(16) 0.0226(16) 0.0275(17) 0.0004(13) -0.0030(13) 0.0000(13)
O6A 0.0213(12) 0.0310(12) 0.0386(14) -0.0001(10) -0.0124(11) 0.0004(12)
N7A 0.0177(14) 0.0214(14) 0.0328(15) -0.0009(12) -0.0086(12) -0.0003(12)
C8A 0.0225(17) 0.0229(16) 0.0262(17) 0.0001(13) -0.0036(14) -0.0006(13)
C9A 0.0217(17) 0.0281(19) 0.031(2) -0.0025(15) -0.0047(14) -0.0007(14)
C10A 0.0247(18) 0.0257(18) 0.035(2) -0.0041(15) -0.0059(15) -0.0036(15)
C11A 0.0296(19) 0.0230(16) 0.0311(18) 0.0011(14) -0.0061(16) -0.0015(14)
C12A 0.0249(18) 0.0269(19) 0.037(2) 0.0014(15) -0.0094(16) 0.0001(16)
C13A 0.0248(18) 0.0261(18) 0.037(2) -0.0021(15) -0.0082(16) -0.0030(15)
C14A 0.039(2) 0.0264(18) 0.040(2) 0.0005(17) -0.0101(19) -0.0021(16)
C15A 0.0175(16) 0.0222(16) 0.0283(18) 0.0013(12) -0.0038(13) 0.0005(13)
N16A 0.0239(16) 0.0221(14) 0.0334(15) 0.0018(11) -0.0057(14) -0.0010(12)
C17A 0.0283(18) 0.0225(17) 0.037(2) -0.0033(15) -0.0079(16) -0.0032(15)
C18A 0.031(2) 0.0208(16) 0.045(2) 0.0020(15) -0.0083(17) 0.0011(16)

loop_
_atom_type_symbol
_atom_type_description
_atom_type_scat_dispersion_real
_atom_type_scat_dispersion_imag
_atom_type_scat_source
C C 0.0181 0.0091 'International Tables Vol C Tables 4.2.6.8 and 6.1.1.4'
H H 0.0000 0.0000 'International Tables Vol C Tables 4.2.6.8 and 6.1.1.4'
F F 0.0727 0.0534 'International Tables Vol C Tables 4.2.6.8 and 6.1.1.4'
N N 0.0311 0.0180 'International Tables Vol C Tables 4.2.6.8 and 6.1.1.4'
O O 0.0492 0.0322 'International Tables Vol C Tables 4.2.6.8 and 6.1.1.4'
S S 0.3331 0.5567 'International Tables Vol C Tables 4.2.6.8 and 6.1.1.4'

loop_
_geom_angle_atom_site_label_1
_geom_angle_atom_site_label_2
_geom_angle_atom_site_label_3
_geom_angle_site_symmetry_1
_geom_angle_site_symmetry_3
_geom_angle
_geom_angle_publ_flag
C5A S1A C2A . . 90.13(16) ?
O6A C2A N3A . . 126.1(3) ?
O6A C2A S1A . . 120.4(3) ?
N3A C2A S1A . . 113.4(2) ?
C4A N3A C2A . . 111.1(3) ?
N3A C4A N7A . . 120.5(3) ?
N3A C4A C5A . . 118.0(3) ?
N7A C4A C5A . . 121.5(3) ?
C15A C5A C4A . . 124.2(3) ?
C15A C5A S1A . . 128.5(3) ?
C4A C5A S1A . . 107.3(2) ?
C4A N7A C8A . . 130.1(3) ?
C4A N7A H7A . . 119(3) ?
C8A N7A H7A . . 111(3) ?
N7A C8A C9A . . 125.5(3) ?
N7A C8A C13A . . 115.4(3) ?
C9A C8A C13A . . 119.0(3) ?
C10A C9A C8A . . 119.9(3) ?
C10A C9A H9A . . 120.1 ?
C8A C9A H9A . . 120.1 ?
C9A C10A C11A . . 120.8(3) ?
C9A C10A H10A . . 119.6 ?
C11A C10A H10A . . 119.6 ?
C10A C11A C12A . . 119.7(3) ?
C10A C11A C14A . . 120.2(3) ?
C12A C11A C14A . . 120.1(3) ?
C13A C12A C11A . . 119.8(3) ?
C13A C12A H12A . . 120.1 ?
C11A C12A H12A . . 120.1 ?
C12A C13A C8A . . 120.7(3) ?
C12A C13A H13A . . 119.6 ?
C8A C13A H13A . . 119.6 ?
F3A C14A F2A . . 106.2(4) ?
F3A C14A F1A . . 107.1(4) ?
F2A C14A F1A . . 104.6(4) ?
F3A C14A C11A . . 113.8(3) ?
F2A C14A C11A . . 112.6(4) ?
F1A C14A C11A . . 111.9(3) ?
N16A C15A C5A . . 129.5(3) ?
N16A C15A H15A . . 115.3 ?
C5A C15A H15A . . 115.3 ?
C15A N16A C17A . . 119.7(3) ?
C15A N16A C18A . . 124.4(3) ?
C17A N16A C18A . . 115.9(3) ?
N16A C17A H17A . . 109.5 ?
N16A C17A H17B . . 109.5 ?
H17A C17A H17B . . 109.5 ?
N16A C17A H17C . . 109.5 ?
H17A C17A H17C . . 109.5 ?
H17B C17A H17C . . 109.5 ?
N16A C18A H18A . . 109.5 ?
N16A C18A H18B . . 109.5 ?
H18A C18A H18B . . 109.5 ?
N16A C18A H18C . . 109.5 ?
H18A C18A H18C . . 109.5 ?
H18B C18A H18C . . 109.5 ?
C5B S1B C2B . . 89.5(9) ?
C4B N3B C2B . . 111.2(14) ?
C4B N7B C8B . . 134.1(19) ?
C15B N16B C18B . . 124(4) ?
C15B N16B C17B . . 116(4) ?
C18B N16B C17B . . 119.1(3) ?
O6B C2B N3B . . 130.5(19) ?
O6B C2B S1B . . 116.0(14) ?
N3B C2B S1B . . 113.5(14) ?
N3B C4B N7B . . 123(3) ?
N3B C4B C5B . . 119.2(16) ?
N7B C4B C5B . . 117(2) ?
C15B C5B C4B . . 127(3) ?
C15B C5B S1B . . 127(3) ?
C4B C5B S1B . . 106.6(13) ?
C9B C8B C13B . . 120.0 ?
C9B C8B N7B . . 115.7(15) ?
C13B C8B N7B . . 124.3(15) ?
C8B C9B C10B . . 120.0 ?
C9B C10B C11B . . 120.0 ?
C10B C11B C12B . . 120.0 ?
C10B C11B C14B . . 120.1(16) ?
C12B C11B C14B . . 119.9(16) ?
C13B C12B C11B . . 120.0 ?
C12B C13B C8B . . 120.0 ?
F3B C14B F2B . . 105.0(14) ?
F3B C14B F1B . . 105.5(14) ?
F2B C14B F1B . . 105.6(14) ?
F3B C14B C11B . . 104(2) ?
F2B C14B C11B . . 124(3) ?
F1B C14B C11B . . 111(3) ?
N16B C15B C5B . . 127(4) ?

loop_
_geom_bond_atom_site_label_1
_geom_bond_atom_site_label_2
_geom_bond_site_symmetry_2
_geom_bond_distance
_geom_bond_publ_flag
S1A C5A . 1.753(3) ?
S1A C2A . 1.783(4) ?
F1A C14A . 1.347(5) ?
F2A C14A . 1.332(6) ?
F3A C14A . 1.319(5) ?
C2A O6A . 1.242(4) ?
C2A N3A . 1.357(4) ?
N3A C4A . 1.339(4) ?
C4A N7A . 1.361(4) ?
C4A C5A . 1.438(5) ?
C5A C15A . 1.380(5) ?
N7A C8A . 1.396(4) ?
N7A H7A . 0.77(5) ?
C8A C9A . 1.403(5) ?
C8A C13A . 1.408(5) ?
C9A C10A . 1.382(5) ?
C9A H9A . 0.9500 ?
C10A C11A . 1.393(5) ?
C10A H10A . 0.9500 ?
C11A C12A . 1.397(5) ?
C11A C14A . 1.494(5) ?
C12A C13A . 1.383(5) ?
C12A H12A . 0.9500 ?
C13A H13A . 0.9500 ?
C15A N16A . 1.334(4) ?
C15A H15A . 0.9500 ?
N16A C17A . 1.457(4) ?
N16A C18A . 1.462(5) ?
C17A H17A . 0.9800 ?
C17A H17B . 0.9800 ?
C17A H17C . 0.9800 ?
C18A H18A . 0.9800 ?
C18A H18B . 0.9800 ?
C18A H18C . 0.9800 ?
S1B C5B . 1.780(2) ?
S1B C2B . 1.780(2) ?
F1B C14B . 1.320(2) ?
F2B C14B . 1.320(2) ?
F3B C14B . 1.320(2) ?
O6B C2B . 1.240(2) ?
N3B C4B . 1.330(2) ?
N3B C2B . 1.350(2) ?
N7B C4B . 1.360(2) ?
N7B C8B . 1.390(2) ?
N16B C15B . 1.320(2) ?
N16B C18B . 1.450(2) ?
N16B C17B . 1.450(2) ?
C4B C5B . 1.41(5) ?
C5B C15B . 1.390(2) ?
C8B C9B . 1.3900 ?
C8B C13B . 1.3900 ?
C9B C10B . 1.3900 ?
C10B C11B . 1.3900 ?
C11B C12B . 1.3900 ?
C11B C14B . 1.490(2) ?
C12B C13B . 1.3900 ?

loop_
_geom_hbond_atom_site_label_D
_geom_hbond_atom_site_label_H
_geom_hbond_atom_site_label_A
_geom_hbond_site_symmetry_A
_geom_hbond_distance_DH
_geom_hbond_distance_HA
_geom_hbond_distance_DA
_geom_hbond_angle_DHA
_geom_hbond_publ_flag
N7 H7 O6 2_655 0.77(5) 2.26(5) 3.020(4) 169(5) yes
C9 H9 N3 1_555 0.95 2.29 2.894(5) 121 yes
C15 H15 O6 2_655 0.95 2.16 3.079(5) 161 yes

loop_
_geom_torsion_atom_site_label_1
_geom_torsion_atom_site_label_2
_geom_torsion_atom_site_label_3
_geom_torsion_atom_site_label_4
_geom_torsion_site_symmetry_1
_geom_torsion_site_symmetry_2
_geom_torsion_site_symmetry_3
_geom_torsion_site_symmetry_4
_geom_torsion
_geom_torsion_publ_flag
C5A S1A C2A O6A . . . . 179.8(3) ?
C5A S1A C2A N3A . . . . -1.8(3) ?
O6A C2A N3A C4A . . . . 179.8(4) ?
S1A C2A N3A C4A . . . . 1.5(4) ?
C2A N3A C4A N7A . . . . 179.1(3) ?
C2A N3A C4A C5A . . . . -0.4(5) ?
N3A C4A C5A C15A . . . . 179.8(4) ?
N7A C4A C5A C15A . . . . 0.4(6) ?
N3A C4A C5A S1A . . . . -0.9(4) ?
N7A C4A C5A S1A . . . . 179.6(3) ?
C2A S1A C5A C15A . . . . -179.4(4) ?
C2A S1A C5A C4A . . . . 1.4(3) ?
N3A C4A N7A C8A . . . . -1.0(6) ?
C5A C4A N7A C8A . . . . 178.5(3) ?
C4A N7A C8A C9A . . . . 8.0(6) ?
C4A N7A C8A C13A . . . . -172.5(4) ?
N7A C8A C9A C10A . . . . 179.9(4) ?
C13A C8A C9A C10A . . . . 0.4(5) ?
C8A C9A C10A C11A . . . . -1.0(6) ?
C9A C10A C11A C12A . . . . -0.2(6) ?
C9A C10A C11A C14A . . . . -179.5(4) ?
C10A C11A C12A C13A . . . . 1.9(6) ?
C14A C11A C12A C13A . . . . -178.8(4) ?
C11A C12A C13A C8A . . . . -2.5(6) ?
N7A C8A C13A C12A . . . . -178.2(4) ?
C9A C8A C13A C12A . . . . 1.3(6) ?
C10A C11A C14A F3A . . . . -163.9(4) ?
C12A C11A C14A F3A . . . . 16.7(6) ?
C10A C11A C14A F2A . . . . 75.1(5) ?
C12A C11A C14A F2A . . . . -104.2(5) ?
C10A C11A C14A F1A . . . . -42.4(6) ?
C12A C11A C14A F1A . . . . 138.3(4) ?
C4A C5A C15A N16A . . . . 176.4(5) ?
S1A C5A C15A N16A . . . . -2.7(7) ?
C5A C15A N16A C17A . . . . 178.5(4) ?
C5A C15A N16A C18A . . . . 0.0(9) ?
C4B N3B C2B O6B . . . . -179.8(16) ?
C4B N3B C2B S1B . . . . -0.3(8) ?
C5B S1B C2B O6B . . . . 179.2(12) ?
C5B S1B C2B N3B . . . . -0.4(5) ?
C2B N3B C4B N7B . . . . 171(4) ?
C2B N3B C4B C5B . . . . 1.1(16) ?
C8B N7B C4B N3B . . . . 11(6) ?
C8B N7B C4B C5B . . . . -178(3) ?
N3B C4B C5B C15B . . . . 178(2) ?
N7B C4B C5B C15B . . . . 8(4) ?
N3B C4B C5B S1B . . . . -1.3(17) ?
N7B C4B C5B S1B . . . . -172(4) ?
C2B S1B C5B C15B . . . . -178.9(15) ?
C2B S1B C5B C4B . . . . 0.9(10) ?
C4B N7B C8B C9B . . . . 1(6) ?
C4B N7B C8B C13B . . . . -179(6) ?
C13B C8B C9B C10B . . . . 0.0 ?
N7B C8B C9B C10B . . . . 179.8(9) ?
C8B C9B C10B C11B . . . . 0.0 ?
C9B C10B C11B C12B . . . . 0.0 ?
C9B C10B C11B C14B . . . . 178(3) ?
C10B C11B C12B C13B . . . . 0.0 ?
C14B C11B C12B C13B . . . . -178(3) ?
C11B C12B C13B C8B . . . . 0.0 ?
C9B C8B C13B C12B . . . . 0.0 ?
N7B C8B C13B C12B . . . . -179.8(9) ?
C10B C11B C14B F3B . . . . 179(3) ?
C12B C11B C14B F3B . . . . -2(4) ?
C10B C11B C14B F2B . . . . -61(4) ?
C12B C11B C14B F2B . . . . 117(4) ?
C10B C11B C14B F1B . . . . 66(4) ?
C12B C11B C14B F1B . . . . -116(4) ?
C18B N16B C15B C5B . . . . -3(14) ?
C17B N16B C15B C5B . . . . 175(5) ?
C4B C5B C15B N16B . . . . 179(7) ?
S1B C5B C15B N16B . . . . -1(8) ?

_cod_database_fobs_code 2312322
